data_4000274
_journal_name_full 'Chemistry of Materials'
_journal_year 2003
_chemical_formula_sum 'C12 H16 F12 N2 O6 Ru'
_chemical_formula_weight 613.34
_space_group_IT_number 60
_symmetry_cell_setting orthorhombic
_symmetry_space_group_name_Hall '-P 2n 2ab'
_symmetry_space_group_name_H-M 'P b c n'
_atom_sites_solution_hydrogens geom
_atom_sites_solution_primary direct
_atom_sites_solution_secondary difmap
_cell_angle_alpha 90.00
_cell_angle_beta 90.00
_cell_angle_gamma 90.00
_cell_formula_units_Z 4
_cell_length_a 17.4585(3)
_cell_length_b 9.9702(1)
_cell_length_c 12.2534(2)
_cell_measurement_reflns_used all
_cell_measurement_temperature 150(1)
_cell_measurement_theta_max 27.50
_cell_measurement_theta_min 2.33
_cell_volume 2132.88(5)
_diffrn_ambient_temperature 150(1)
_diffrn_measurement_device_type 'NONIUS KappaCCD'
_diffrn_measurement_method '\w scans'
_diffrn_radiation_monochromator graphite
_diffrn_radiation_source 'fine-focus sealed tube'
_diffrn_radiation_type MoK\a
_diffrn_radiation_wavelength 0.71073
_diffrn_reflns_av_R_equivalents 0.0415
_diffrn_reflns_av_sigmaI/netI 0.0401
_diffrn_reflns_limit_h_max 22
_diffrn_reflns_limit_h_min -22
_diffrn_reflns_limit_k_max 12
_diffrn_reflns_limit_k_min -12
_diffrn_reflns_limit_l_max 15
_diffrn_reflns_limit_l_min -14
_diffrn_reflns_number 10252
_diffrn_reflns_theta_max 27.50
_diffrn_reflns_theta_min 2.33
_exptl_absorpt_coefficient_mu 0.870
_exptl_absorpt_correction_T_max 0.812
_exptl_absorpt_correction_T_min 0.768
_exptl_absorpt_correction_type multi-scan
_exptl_crystal_colour colorless
_exptl_crystal_density_diffrn 1.910
_exptl_crystal_density_meas ?
_exptl_crystal_density_method 'not measured'
_exptl_crystal_description block
_exptl_crystal_F_000 1208
_exptl_crystal_size_max 0.30
_exptl_crystal_size_mid 0.25
_exptl_crystal_size_min 0.25
_refine_ls_extinction_coef 0.0143(10)
_refine_ls_extinction_expression Fc^*^=kFc[1+0.001xFc^2^\l^3^/sin(2\q)]^-1/4^
_refine_ls_extinction_method SHELXL
_refine_ls_goodness_of_fit_ref 1.153
_refine_ls_hydrogen_treatment mixed
_refine_ls_matrix_type full
_refine_ls_number_parameters 154
_refine_ls_number_reflns 2446
_refine_ls_number_restraints 0
_refine_ls_restrained_S_all 1.153
_refine_ls_R_factor_all 0.0655
_refine_ls_R_factor_gt 0.0354
_refine_ls_shift/su_max 0.084
_refine_ls_shift/su_mean 0.003
_refine_ls_structure_factor_coef Fsqd
_refine_ls_weighting_details 'calc w=1/[\s^2^(Fo^2^)+(0.0572P)^2^+0.0000P] where P=(Fo^2^+2Fc^2^)/3'
_refine_ls_weighting_scheme calc
_refine_ls_wR_factor_gt 0.0817
_refine_ls_wR_factor_ref 0.1080
_reflns_number_gt 1677
_reflns_number_total 2446
_reflns_threshold_expression >2sigma(I)
_cod_depositor_comments
;
The following automatic conversions were performed:
'_symmetry_cell_setting' value 'Orthorhombic' changed to 'orthorhombic'
according to '/home/saulius/struct/CIF-dictionaries/cif_core.dic'
dictionary named 'cif_core.dic' version 2.4.1 from 2010-06-29.

Automatic conversion script
Id: cif_fix_enum 1527 2010-12-29 10:47:43Z saulius 

The following automatic conversions were performed:

'_exptl_crystal_density_meas' value 'not_measured' was changed to '?'
- the value is perceived as not measured.

Automatic conversion script
Id: cif_fix_values 3008 2015-01-20 13:52:24Z robertas 
;
_cod_original_sg_symbol_H-M Pbcn
_cod_database_code 4000274

loop_
_symmetry_equiv_pos_as_xyz
'x, y, z'
'-x+1/2, -y+1/2, z+1/2'
'-x, y, -z+1/2'
'x+1/2, -y+1/2, -z'
'-x, -y, -z'
'x-1/2, y-1/2, -z-1/2'
'x, -y, z-1/2'
'-x-1/2, y-1/2, z'

loop_
_atom_site_label
_atom_site_type_symbol
_atom_site_fract_x
_atom_site_fract_y
_atom_site_fract_z
_atom_site_U_iso_or_equiv
_atom_site_adp_type
_atom_site_occupancy
_atom_site_symmetry_multiplicity
_atom_site_calc_flag
_atom_site_refinement_flags
_atom_site_disorder_assembly
_atom_site_disorder_group
Ru Ru 0.5000 0.02996(3) 0.2500 0.02454(17) Uani 1 2 d S . .
O1 O 0.40131(14) -0.1823(3) 0.1476(2) 0.0474(7) Uani 1 1 d . . .
O2 O 0.42604(11) 0.1809(2) 0.19837(18) 0.0302(5) Uani 1 1 d . . .
O3 O 0.44107(14) 0.2005(2) -0.01232(19) 0.0389(6) Uani 1 1 d . . .
H3A H 0.4300 0.2045 0.0543 0.030(10) Uiso 1 1 calc R . .
N1 N 0.43257(14) 0.0561(2) 0.3907(2) 0.0295(6) Uani 1 1 d . . .
H1A H 0.4283 -0.0241 0.4274 0.035 Uiso 1 1 calc R . .
H1B H 0.4554 0.1173 0.4365 0.035 Uiso 1 1 calc R . .
C1 C 0.43720(18) -0.1018(3) 0.1903(3) 0.0323(7) Uani 1 1 d . . .
C2 C 0.35567(18) 0.1045(3) 0.3586(3) 0.0365(8) Uani 1 1 d . . .
H2A H 0.3305 0.1480 0.4218 0.044 Uiso 1 1 calc R . .
H2B H 0.3236 0.0278 0.3353 0.044 Uiso 1 1 calc R . .
C3 C 0.36346(19) 0.2060(3) 0.2640(3) 0.0339(8) Uani 1 1 d . . .
C4 C 0.2904(2) 0.1964(4) 0.1952(3) 0.0491(10) Uani 1 1 d . . .
C5 C 0.3731(2) 0.3485(3) 0.3107(3) 0.0460(9) Uani 1 1 d . . .
C6 C 0.4299(2) 0.3296(3) -0.0614(3) 0.0515(10) Uani 1 1 d . . .
H6A H 0.3780 0.3351 -0.0916 0.077 Uiso 1 1 calc R . .
H6B H 0.4674 0.3424 -0.1200 0.077 Uiso 1 1 calc R . .
H6C H 0.4367 0.3997 -0.0061 0.077 Uiso 1 1 calc R . .
F1 F 0.28825(13) 0.0802(2) 0.1423(2) 0.0654(7) Uani 1 1 d . . .
F2 F 0.22674(14) 0.2034(3) 0.25660(19) 0.0748(9) Uani 1 1 d . . .
F3 F 0.28522(12) 0.2944(2) 0.1201(2) 0.0599(7) Uani 1 1 d . . .
F4 F 0.30928(14) 0.3927(2) 0.3619(2) 0.0707(8) Uani 1 1 d . . .
F5 F 0.38993(17) 0.4388(2) 0.23535(18) 0.0572(7) Uani 1 1 d . . .
F6 F 0.42879(13) 0.3508(2) 0.38548(18) 0.0540(6) Uani 1 1 d . . .

loop_
_atom_site_aniso_label
_atom_site_aniso_U_11
_atom_site_aniso_U_22
_atom_site_aniso_U_33
_atom_site_aniso_U_23
_atom_site_aniso_U_13
_atom_site_aniso_U_12
Ru 0.0216(2) 0.0218(2) 0.0302(2) 0.000 -0.00047(14) 0.000
O1 0.0450(15) 0.0464(16) 0.0507(15) -0.0099(13) 0.0036(12) -0.0188(13)
O2 0.0261(12) 0.0289(11) 0.0355(12) 0.0058(10) -0.0002(10) 0.0027(9)
O3 0.0543(16) 0.0278(12) 0.0345(13) 0.0005(10) -0.0025(12) 0.0029(10)
N1 0.0269(14) 0.0278(14) 0.0338(14) 0.0023(11) 0.0004(11) 0.0037(11)
C1 0.0312(17) 0.0310(17) 0.0347(18) 0.0005(15) 0.0046(14) -0.0013(15)
C2 0.0299(18) 0.0371(18) 0.0424(18) 0.0038(16) 0.0041(15) 0.0048(16)
C3 0.0231(16) 0.0345(18) 0.044(2) 0.0051(14) -0.0010(14) 0.0065(14)
C4 0.031(2) 0.054(3) 0.062(3) 0.020(2) -0.0058(18) 0.0006(18)
C5 0.043(2) 0.034(2) 0.061(3) 0.0040(19) 0.0066(19) 0.0135(17)
C6 0.072(3) 0.033(2) 0.049(2) 0.0094(17) -0.007(2) 0.0107(19)
F1 0.0500(14) 0.0620(16) 0.0842(17) 0.0065(14) -0.0325(12) -0.0144(12)
F2 0.0229(11) 0.107(2) 0.095(2) 0.0384(14) 0.0004(11) 0.0083(13)
F3 0.0425(13) 0.0677(16) 0.0695(15) 0.0243(12) -0.0152(11) 0.0079(11)
F4 0.0672(16) 0.0556(15) 0.0893(18) 0.0002(14) 0.0210(14) 0.0331(13)
F5 0.0719(18) 0.0309(11) 0.0689(16) 0.0091(10) 0.0029(12) 0.0067(12)
F6 0.0659(15) 0.0360(12) 0.0602(13) -0.0101(10) -0.0127(12) 0.0084(10)
